data_4102851
loop_
_publ_author_name
'Joseph M. O'Connor'
'Kim K. Baldridge'
'Betsy L. Rodgers'
'Marissa Aubrey'
'Ryan L. Holland'
'W. Scott Kassel'
'Arnold L. Rheingold'

_publ_section_title
;
 A Photochemical Metallocene Route to Anionic Enediynes: Synthesis,
 Solid-State Structures, and ab Initio Computations on
 Cyclopentadienidoenediynes
;
_journal_name_full 'Journal of the American Chemical Society'
_journal_page_first 11030
_journal_page_last 11032
_journal_paper_doi 10.1021/ja105149k
_journal_volume 132
_journal_year 2010
_chemical_formula_moiety 'C18 H14 Fe O4'
_chemical_formula_sum 'C18 H14 Fe O4'
_chemical_formula_weight 350.14
_chemical_name_systematic
; 
 ? 
;
_space_group_IT_number 2
_symmetry_cell_setting triclinic
_symmetry_space_group_name_Hall '-P 1'
_symmetry_space_group_name_H-M 'P -1'
_atom_sites_solution_hydrogens geom
_atom_sites_solution_primary direct
_atom_sites_solution_secondary difmap
_audit_creation_method SHELXL-97
_cell_angle_alpha 100.7700(10)
_cell_angle_beta 103.0400(10)
_cell_angle_gamma 94.4800(10)
_cell_formula_units_Z 4
_cell_length_a 10.2259(6)
_cell_length_b 11.7586(7)
_cell_length_c 13.5232(8)
_cell_measurement_reflns_used 9451
_cell_measurement_temperature 100(2)
_cell_measurement_theta_max 27.50
_cell_measurement_theta_min 2.27
_cell_volume 1543.89(16)
_computing_cell_refinement 'Bruker SMART'
_computing_data_collection 'Bruker SMART'
_computing_data_reduction 'Bruker SAINT'
_computing_molecular_graphics 'Bruker SHELXTL'
_computing_publication_material 'Bruker SHELXTL'
_computing_structure_refinement 'SHELXL-97 (Sheldrick, 1997)'
_computing_structure_solution 'SHELXS-97 (Sheldrick, 1990)'
_diffrn_ambient_temperature 100(2)
_diffrn_measured_fraction_theta_full 1.000
_diffrn_measured_fraction_theta_max 0.950
_diffrn_measurement_device_type 'ccD area detector'
_diffrn_measurement_method 'phi and omega scans'
_diffrn_radiation_monochromator graphite
_diffrn_radiation_source 'fine-focus sealed tube'
_diffrn_radiation_type MoK\a
_diffrn_radiation_wavelength 0.71073
_diffrn_reflns_av_R_equivalents 0.0163
_diffrn_reflns_av_sigmaI/netI 0.0260
_diffrn_reflns_limit_h_max 13
_diffrn_reflns_limit_h_min -13
_diffrn_reflns_limit_k_max 15
_diffrn_reflns_limit_k_min -15
_diffrn_reflns_limit_l_max 17
_diffrn_reflns_limit_l_min -17
_diffrn_reflns_number 13557
_diffrn_reflns_theta_full 25.00
_diffrn_reflns_theta_max 27.52
_diffrn_reflns_theta_min 1.58
_exptl_absorpt_coefficient_mu 0.994
_exptl_absorpt_correction_T_max 1.000
_exptl_absorpt_correction_T_min 0.874
_exptl_absorpt_correction_type multi-scan
_exptl_absorpt_process_details SADABS
_exptl_crystal_colour orange
_exptl_crystal_density_diffrn 1.506
_exptl_crystal_density_method 'not measured'
_exptl_crystal_description Block
_exptl_crystal_F_000 720
_exptl_crystal_size_max 0.37
_exptl_crystal_size_mid 0.22
_exptl_crystal_size_min 0.12
_refine_diff_density_max 0.443
_refine_diff_density_min -0.280
_refine_diff_density_rms 0.061
_refine_ls_extinction_method none
_refine_ls_goodness_of_fit_ref 1.028
_refine_ls_hydrogen_treatment mixed
_refine_ls_matrix_type full
_refine_ls_number_parameters 527
_refine_ls_number_reflns 6763
_refine_ls_number_restraints 0
_refine_ls_restrained_S_all 1.028
_refine_ls_R_factor_all 0.0349
_refine_ls_R_factor_gt 0.0306
_refine_ls_shift/su_max 0.002
_refine_ls_shift/su_mean 0.000
_refine_ls_structure_factor_coef Fsqd
_refine_ls_weighting_details 'calc w=1/[\s^2^(Fo^2^)+(0.0417P)^2^+0.6773P] where P=(Fo^2^+2Fc^2^)/3'
_refine_ls_weighting_scheme calc
_refine_ls_wR_factor_gt 0.0759
_refine_ls_wR_factor_ref 0.0786
_reflns_number_gt 6070
_reflns_number_total 6763
_reflns_threshold_expression >2sigma(I)
_cod_data_source_file ja105149k_si_004.cif
_cod_data_source_block betsy2
_cod_database_code 4102851

loop_
_symmetry_equiv_pos_as_xyz
'x, y, z'
'-x, -y, -z'

loop_
_atom_site_label
_atom_site_type_symbol
_atom_site_fract_x
_atom_site_fract_y
_atom_site_fract_z
_atom_site_U_iso_or_equiv
_atom_site_adp_type
_atom_site_occupancy
_atom_site_symmetry_multiplicity
_atom_site_calc_flag
Fe1 Fe 1.03951(2) 0.412878(19) 0.249849(17) 0.01546(7) Uani 1 1 d
O1 o 1.18455(12) -0.01254(10) 0.42744(10) 0.0224(3) Uani 1 1 d
O2 o 0.95701(12) -0.04833(10) 0.37903(10) 0.0249(3) Uani 1 1 d
O3 o 0.55542(12) 0.18885(11) 0.38204(10) 0.0239(3) Uani 1 1 d
O4 o 0.46241(13) 0.34168(13) 0.33117(13) 0.0386(4) Uani 1 1 d
C3 c 1.06225(16) 0.24017(14) 0.39131(12) 0.0180(3) Uani 1 1 d
C2 c 1.06549(16) 0.13981(15) 0.39575(13) 0.0199(3) Uani 1 1 d
C1 c 1.06041(16) 0.01723(14) 0.39912(12) 0.0177(3) Uani 1 1 d
C17 c 1.1873(2) -0.13245(17) 0.43943(17) 0.0276(4) Uani 1 1 d
C9 c 0.80959(17) 0.37450(14) 0.36042(12) 0.0180(3) Uani 1 1 d
C10 c 0.69632(17) 0.33557(15) 0.35678(13) 0.0203(3) Uani 1 1 d
C11 c 0.55943(17) 0.29159(15) 0.35463(13) 0.0205(3) Uani 1 1 d
C18 c 0.4222(2) 0.13453(18) 0.37971(18) 0.0295(4) Uani 1 1 d
C4 c 1.06235(16) 0.35929(14) 0.38541(12) 0.0166(3) Uani 1 1 d
C8 c 0.94424(16) 0.42117(14) 0.36733(12) 0.0160(3) Uani 1 1 d
C7 c 0.99103(17) 0.53678(14) 0.35976(13) 0.0193(3) Uani 1 1 d
C6 c 1.13301(18) 0.54639(15) 0.37341(14) 0.0214(3) Uani 1 1 d
C5 c 1.17813(17) 0.43853(14) 0.38902(13) 0.0188(3) Uani 1 1 d
C12 c 1.0172(2) 0.26652(17) 0.13580(14) 0.0295(4) Uani 1 1 d
C13 c 0.9072(2) 0.33097(17) 0.11170(13) 0.0254(4) Uani 1 1 d
C14 c 0.9601(2) 0.44293(17) 0.10514(14) 0.0268(4) Uani 1 1 d
C15 c 1.1026(2) 0.4483(2) 0.12517(15) 0.0320(4) Uani 1 1 d
C16 c 1.1383(2) 0.3386(2) 0.14380(15) 0.0345(5) Uani 1 1 d
Fe1' Fe 0.44352(2) 0.33035(2) 0.767761(17) 0.01536(7) Uani 1 1 d
O1' o 0.69106(12) 0.09718(11) 1.12734(10) 0.0241(3) Uani 1 1 d
O2' o 0.48024(13) 0.05633(11) 1.14564(10) 0.0285(3) Uani 1 1 d
O3' o -0.03365(12) 0.09715(11) 0.90348(10) 0.0276(3) Uani 1 1 d
O4' o -0.13334(13) 0.23781(15) 0.83461(13) 0.0414(4) Uani 1 1 d
C3' c 0.49508(16) 0.24901(15) 0.98175(13) 0.0194(3) Uani 1 1 d
C2' c 0.52283(17) 0.18211(15) 1.03748(13) 0.0208(3) Uani 1 1 d
C1' c 0.55867(17) 0.10524(14) 1.10851(13) 0.0188(3) Uani 1 1 d
C17' c 0.7405(2) 0.02489(18) 1.20000(16) 0.0282(4) Uani 1 1 d
C9' c 0.20757(17) 0.29760(14) 0.87266(12) 0.0184(3) Uani 1 1 d
C10' c 0.10157(17) 0.24648(15) 0.87208(13) 0.0219(3) Uani 1 1 d
C11' c -0.03334(18) 0.19525(17) 0.86733(13) 0.0243(4) Uani 1 1 d
C18' c -0.1668(2) 0.0441(2) 0.90384(19) 0.0368(5) Uani 1 1 d
C4' c 0.46588(16) 0.33575(14) 0.92238(12) 0.0178(3) Uani 1 1 d
C8' c 0.33260(16) 0.36133(14) 0.87520(12) 0.0176(3) Uani 1 1 d
C7' c 0.35168(18) 0.46249(15) 0.83216(13) 0.0201(3) Uani 1 1 d
C6' c 0.49179(19) 0.49796(15) 0.85203(13) 0.0225(4) Uani 1 1 d
C5' c 0.56252(17) 0.42058(16) 0.90662(13) 0.0216(3) Uani 1 1 d
C12' c 0.4739(2) 0.16904(16) 0.69506(15) 0.0266(4) Uani 1 1 d
C13' c 0.3445(2) 0.19521(17) 0.64853(14) 0.0265(4) Uani 1 1 d
C14' c 0.36187(18) 0.29944(17) 0.61156(13) 0.0242(4) Uani 1 1 d
C15' c 0.50313(18) 0.33758(17) 0.63520(13) 0.0229(4) Uani 1 1 d
C16' c 0.57187(19) 0.25727(17) 0.68698(14) 0.0251(4) Uani 1 1 d
H17A H 1.141(2) -0.184(2) 0.3747(18) 0.035(6) Uiso 1 1 d
H17B H 1.146(2) -0.1442(18) 0.4950(17) 0.029(5) Uiso 1 1 d
H17C H 1.283(2) -0.1426(18) 0.4599(16) 0.027(5) Uiso 1 1 d
H17A' H 0.723(2) 0.056(2) 1.266(2) 0.043(7) Uiso 1 1 d
H17B' H 0.693(2) -0.057(2) 1.1747(18) 0.038(6) Uiso 1 1 d
H17C' H 0.837(3) 0.024(2) 1.2029(19) 0.047(7) Uiso 1 1 d
H18A H 0.439(3) 0.063(3) 0.403(2) 0.066(9) Uiso 1 1 d
H18B H 0.370(3) 0.119(2) 0.313(2) 0.046(7) Uiso 1 1 d
H18C H 0.385(2) 0.1858(19) 0.4279(17) 0.031(6) Uiso 1 1 d
H18A' H -0.219(3) 0.016(2) 0.835(2) 0.046(7) Uiso 1 1 d
H18B' H -0.152(2) -0.022(2) 0.9369(19) 0.039(6) Uiso 1 1 d
H18C' H -0.212(2) 0.099(2) 0.9418(18) 0.032(6) Uiso 1 1 d
H7 H 0.936(2) 0.5982(18) 0.3454(16) 0.028(5) Uiso 1 1 d
H7' H 0.285(2) 0.4967(18) 0.7982(17) 0.030(6) Uiso 1 1 d
H6 H 1.190(2) 0.6138(19) 0.3697(17) 0.032(6) Uiso 1 1 d
H6' H 0.527(2) 0.5585(19) 0.8290(16) 0.029(5) Uiso 1 1 d
H5 H 1.272(2) 0.4172(17) 0.3951(16) 0.025(5) Uiso 1 1 d
H5' H 0.659(2) 0.4233(17) 0.9297(15) 0.021(5) Uiso 1 1 d
H12 H 1.011(2) 0.192(2) 0.1490(17) 0.035(6) Uiso 1 1 d
H12' H 0.490(2) 0.1070(19) 0.7301(17) 0.032(6) Uiso 1 1 d
H13 H 0.814(2) 0.307(2) 0.1048(18) 0.042(6) Uiso 1 1 d
H13' H 0.267(2) 0.154(2) 0.6431(17) 0.035(6) Uiso 1 1 d
H14 H 0.912(3) 0.503(2) 0.0927(19) 0.047(7) Uiso 1 1 d
H14' H 0.293(2) 0.3390(19) 0.5789(17) 0.034(6) Uiso 1 1 d
H15 H 1.162(2) 0.514(2) 0.1299(19) 0.043(7) Uiso 1 1 d
H15' H 0.538(2) 0.405(2) 0.6224(17) 0.033(6) Uiso 1 1 d
H16 H 1.228(3) 0.318(2) 0.1641(19) 0.044(7) Uiso 1 1 d
H16' H 0.662(2) 0.2629(19) 0.7169(17) 0.032(6) Uiso 1 1 d

loop_
_atom_site_aniso_label
_atom_site_aniso_U_11
_atom_site_aniso_U_22
_atom_site_aniso_U_33
_atom_site_aniso_U_23
_atom_site_aniso_U_13
_atom_site_aniso_U_12
Fe1 0.01517(12) 0.01731(12) 0.01693(12) 0.00658(9) 0.00696(9) 0.00419(9)
o1 0.0174(6) 0.0215(6) 0.0313(7) 0.0105(5) 0.0070(5) 0.0056(5)
o2 0.0197(6) 0.0225(6) 0.0309(7) 0.0101(5) 0.0006(5) -0.0017(5)
o3 0.0169(6) 0.0229(6) 0.0336(7) 0.0077(5) 0.0088(5) 0.0011(5)
o4 0.0210(7) 0.0460(9) 0.0616(10) 0.0311(8) 0.0169(7) 0.0135(6)
c3 0.0140(7) 0.0232(8) 0.0167(8) 0.0053(6) 0.0031(6) 0.0013(6)
c2 0.0145(8) 0.0226(8) 0.0237(8) 0.0088(7) 0.0040(6) 0.0019(6)
c1 0.0180(8) 0.0193(8) 0.0167(8) 0.0060(6) 0.0044(6) 0.0030(6)
c17 0.0311(10) 0.0244(9) 0.0344(11) 0.0133(8) 0.0130(9) 0.0140(8)
c9 0.0200(8) 0.0196(8) 0.0166(8) 0.0046(6) 0.0072(6) 0.0061(6)
c10 0.0203(8) 0.0222(8) 0.0217(8) 0.0086(7) 0.0075(7) 0.0063(7)
c11 0.0173(8) 0.0266(9) 0.0197(8) 0.0064(7) 0.0071(6) 0.0038(7)
c18 0.0225(9) 0.0290(10) 0.0364(11) 0.0007(9) 0.0142(9) -0.0054(8)
c4 0.0171(8) 0.0180(8) 0.0153(7) 0.0047(6) 0.0044(6) 0.0018(6)
c8 0.0170(8) 0.0173(7) 0.0155(7) 0.0043(6) 0.0061(6) 0.0038(6)
c7 0.0213(8) 0.0170(8) 0.0207(8) 0.0032(6) 0.0072(7) 0.0045(6)
c6 0.0214(8) 0.0184(8) 0.0251(9) 0.0048(7) 0.0078(7) 0.0001(7)
c5 0.0169(8) 0.0201(8) 0.0197(8) 0.0054(6) 0.0044(6) 0.0013(6)
c12 0.0461(12) 0.0262(9) 0.0175(9) 0.0018(7) 0.0097(8) 0.0127(8)
c13 0.0270(9) 0.0336(10) 0.0152(8) 0.0037(7) 0.0056(7) 0.0038(8)
c14 0.0342(10) 0.0334(10) 0.0186(8) 0.0124(8) 0.0097(7) 0.0135(8)
c15 0.0326(10) 0.0447(12) 0.0241(10) 0.0121(9) 0.0162(8) -0.0010(9)
c16 0.0297(10) 0.0575(14) 0.0219(9) 0.0071(9) 0.0135(8) 0.0218(10)
Fe1' 0.01338(12) 0.01890(12) 0.01450(12) 0.00497(9) 0.00385(9) 0.00142(9)
o1' 0.0190(6) 0.0292(7) 0.0266(6) 0.0148(5) 0.0028(5) 0.0044(5)
o2' 0.0250(7) 0.0313(7) 0.0343(7) 0.0160(6) 0.0099(6) 0.0049(5)
o3' 0.0211(6) 0.0283(7) 0.0341(7) 0.0052(6) 0.0109(5) -0.0020(5)
o4' 0.0188(7) 0.0605(10) 0.0488(9) 0.0258(8) 0.0042(6) 0.0058(7)
c3' 0.0169(8) 0.0229(8) 0.0168(8) 0.0024(6) 0.0027(6) 0.0025(6)
c2' 0.0174(8) 0.0254(8) 0.0196(8) 0.0049(7) 0.0037(6) 0.0036(7)
c1' 0.0204(8) 0.0177(8) 0.0168(8) 0.0020(6) 0.0027(6) 0.0033(6)
c17' 0.0271(10) 0.0304(10) 0.0287(10) 0.0146(8) 0.0012(8) 0.0093(8)
c9' 0.0188(8) 0.0221(8) 0.0160(8) 0.0047(6) 0.0056(6) 0.0070(6)
c10' 0.0206(9) 0.0262(9) 0.0213(8) 0.0074(7) 0.0069(7) 0.0064(7)
c11' 0.0195(8) 0.0332(10) 0.0191(8) 0.0034(7) 0.0053(7) 0.0008(7)
c18' 0.0274(11) 0.0385(12) 0.0421(13) 0.0001(10) 0.0156(10) -0.0115(9)
c4' 0.0166(8) 0.0220(8) 0.0143(7) 0.0036(6) 0.0034(6) 0.0027(6)
c8' 0.0178(8) 0.0202(8) 0.0159(8) 0.0044(6) 0.0058(6) 0.0035(6)
c7' 0.0260(9) 0.0193(8) 0.0166(8) 0.0053(6) 0.0063(7) 0.0064(7)
c6' 0.0284(9) 0.0196(8) 0.0188(8) 0.0035(7) 0.0069(7) -0.0030(7)
c5' 0.0175(8) 0.0285(9) 0.0165(8) 0.0031(7) 0.0023(6) -0.0023(7)
c12' 0.0364(10) 0.0232(9) 0.0243(9) 0.0057(7) 0.0137(8) 0.0075(8)
c13' 0.0264(9) 0.0291(9) 0.0208(9) -0.0026(7) 0.0089(7) -0.0066(8)
c14' 0.0219(9) 0.0362(10) 0.0140(8) 0.0041(7) 0.0040(7) 0.0052(8)
c15' 0.0248(9) 0.0284(9) 0.0183(8) 0.0073(7) 0.0100(7) 0.0003(7)
c16' 0.0196(9) 0.0363(10) 0.0208(9) 0.0041(7) 0.0083(7) 0.0072(7)

loop_
_atom_type_symbol
_atom_type_description
_atom_type_scat_dispersion_real
_atom_type_scat_dispersion_imag
_atom_type_scat_source
C C 0.0033 0.0016 'International Tables Vol c Tables 4.2.6.8 and 6.1.1.4'
H H 0.0000 0.0000 'International Tables Vol c Tables 4.2.6.8 and 6.1.1.4'
O O 0.0106 0.0060 'International Tables Vol c Tables 4.2.6.8 and 6.1.1.4'
Fe Fe 0.3463 0.8444 'International Tables Vol c Tables 4.2.6.8 and 6.1.1.4'

loop_
_geom_angle_atom_site_label_1
_geom_angle_atom_site_label_2
_geom_angle_atom_site_label_3
_geom_angle
c4 Fe1 c8 42.09(6)
c4 Fe1 c15 154.17(8)
c8 Fe1 c15 161.83(8)
c4 Fe1 c5 41.39(6)
c8 Fe1 c5 69.80(6)
c15 Fe1 c5 118.50(8)
c4 Fe1 c16 118.89(8)
c8 Fe1 c16 156.76(8)
c15 Fe1 c16 40.74(9)
c5 Fe1 c16 104.47(8)
c4 Fe1 c12 106.80(7)
c8 Fe1 c12 122.65(8)
c15 Fe1 c12 68.18(9)
c5 Fe1 c12 122.92(7)
c16 Fe1 c12 40.56(9)
c4 Fe1 c14 163.14(7)
c8 Fe1 c14 126.14(7)
c15 Fe1 c14 40.52(8)
c5 Fe1 c14 155.08(7)
c16 Fe1 c14 68.20(8)
c12 Fe1 c14 67.82(8)
c4 Fe1 c7 69.62(7)
c8 Fe1 c7 41.12(6)
c15 Fe1 c7 124.02(8)
c5 Fe1 c7 68.66(7)
c16 Fe1 c7 159.36(8)
c12 Fe1 c7 159.29(8)
c14 Fe1 c7 109.40(7)
c4 Fe1 c13 125.57(7)
c8 Fe1 c13 109.74(7)
c15 Fe1 c13 68.00(8)
c5 Fe1 c13 161.12(7)
c16 Fe1 c13 68.14(8)
c12 Fe1 c13 40.40(8)
c14 Fe1 c13 40.16(8)
c7 Fe1 c13 124.18(7)
c4 Fe1 c6 68.96(7)
c8 Fe1 c6 68.76(7)
c15 Fe1 c6 106.25(8)
c5 Fe1 c6 40.52(7)
c16 Fe1 c6 122.21(8)
c12 Fe1 c6 159.14(8)
c14 Fe1 c6 121.86(8)
c7 Fe1 c6 40.25(7)
c13 Fe1 c6 158.09(7)
c1 o1 c17 114.21(13)
c11 o3 c18 115.72(14)
c2 c3 c4 178.26(17)
c3 c2 c1 176.47(17)
o2 c1 o1 125.01(15)
o2 c1 c2 123.90(15)
o1 c1 c2 111.09(14)
o1 c17 H17A 109.4(13)
o1 c17 H17B 109.6(12)
H17A c17 H17B 111.0(18)
o1 c17 H17c 105.8(12)
H17A c17 H17c 112.3(18)
H17B c17 H17c 108.6(18)
c10 c9 c8 178.65(18)
c9 c10 c11 178.31(19)
o4 c11 o3 124.77(16)
o4 c11 c10 124.38(16)
o3 c11 c10 110.85(14)
o3 c18 H18A 104.0(17)
o3 c18 H18B 109.0(15)
H18A c18 H18B 111(2)
o3 c18 H18c 108.0(13)
H18A c18 H18c 111(2)
H18B c18 H18c 114(2)
c3 c4 c5 126.00(15)
c3 c4 c8 126.34(14)
c5 c4 c8 107.53(14)
c3 c4 Fe1 122.55(12)
c5 c4 Fe1 70.09(9)
c8 c4 Fe1 69.54(9)
c9 c8 c7 127.43(15)
c9 c8 c4 125.53(14)
c7 c8 c4 107.03(14)
c9 c8 Fe1 127.25(12)
c7 c8 Fe1 70.13(9)
c4 c8 Fe1 68.37(9)
c6 c7 c8 108.37(15)
c6 c7 Fe1 70.07(10)
c8 c7 Fe1 68.75(9)
c6 c7 H7 124.6(12)
c8 c7 H7 127.0(12)
Fe1 c7 H7 125.4(12)
c7 c6 c5 109.09(15)
c7 c6 Fe1 69.68(10)
c5 c6 Fe1 69.04(10)
c7 c6 H6 125.9(13)
c5 c6 H6 124.9(13)
Fe1 c6 H6 125.3(13)
c6 c5 c4 107.97(15)
c6 c5 Fe1 70.44(10)
c4 c5 Fe1 68.52(9)
c6 c5 H5 127.2(12)
c4 c5 H5 124.6(12)
Fe1 c5 H5 122.5(12)
c16 c12 c13 108.29(18)
c16 c12 Fe1 69.56(11)
c13 c12 Fe1 70.27(11)
c16 c12 H12 125.8(14)
c13 c12 H12 125.8(14)
Fe1 c12 H12 122.5(14)
c14 c13 c12 107.86(17)
c14 c13 Fe1 69.64(11)
c12 c13 Fe1 69.34(11)
c14 c13 H13 124.7(14)
c12 c13 H13 127.3(14)
Fe1 c13 H13 123.9(14)
c13 c14 c15 108.25(17)
c13 c14 Fe1 70.21(10)
c15 c14 Fe1 69.21(11)
c13 c14 H14 126.3(16)
c15 c14 H14 125.4(16)
Fe1 c14 H14 124.4(16)
c14 c15 c16 108.05(18)
c14 c15 Fe1 70.27(10)
c16 c15 Fe1 69.82(11)
c14 c15 H15 125.4(15)
c16 c15 H15 126.4(15)
Fe1 c15 H15 122.2(15)
c12 c16 c15 107.56(17)
c12 c16 Fe1 69.88(11)
c15 c16 Fe1 69.43(11)
c12 c16 H16 125.2(15)
c15 c16 H16 127.1(15)
Fe1 c16 H16 122.2(15)
c16' Fe1' c15' 40.77(7)
c16' Fe1' c8' 160.83(7)
c15' Fe1' c8' 157.94(7)
c16' Fe1' c7' 155.83(8)
c15' Fe1' c7' 119.88(7)
c8' Fe1' c7' 41.34(6)
c16' Fe1' c5' 105.85(7)
c15' Fe1' c5' 119.38(7)
c8' Fe1' c5' 69.40(7)
c7' Fe1' c5' 68.63(7)
c16' Fe1' c4' 122.79(7)
c15' Fe1' c4' 156.91(7)
c8' Fe1' c4' 41.65(6)
c7' Fe1' c4' 69.38(7)
c5' Fe1' c4' 40.98(7)
c16' Fe1' c14' 68.61(7)
c15' Fe1' c14' 40.92(7)
c8' Fe1' c14' 123.44(7)
c7' Fe1' c14' 106.17(7)
c5' Fe1' c14' 155.52(8)
c4' Fe1' c14' 161.69(7)
c16' Fe1' c6' 120.21(8)
c15' Fe1' c6' 103.73(7)
c8' Fe1' c6' 68.99(7)
c7' Fe1' c6' 40.44(7)
c5' Fe1' c6' 40.62(7)
c4' Fe1' c6' 68.80(7)
c14' Fe1' c6' 120.04(8)
c16' Fe1' c12' 40.79(8)
c15' Fe1' c12' 68.59(7)
c8' Fe1' c12' 125.51(7)
c7' Fe1' c12' 161.20(8)
c5' Fe1' c12' 123.88(8)
c4' Fe1' c12' 109.82(7)
c14' Fe1' c12' 68.38(8)
c6' Fe1' c12' 158.06(8)
c16' Fe1' c13' 68.33(8)
c15' Fe1' c13' 68.52(7)
c8' Fe1' c13' 109.97(7)
c7' Fe1' c13' 123.96(8)
c5' Fe1' c13' 161.42(8)
c4' Fe1' c13' 126.19(7)
c14' Fe1' c13' 40.65(8)
c6' Fe1' c13' 157.72(8)
c12' Fe1' c13' 40.38(8)
c1' o1' c17' 115.70(14)
c11' o3' c18' 114.72(16)
c2' c3' c4' 175.53(18)
c3' c2' c1' 177.61(19)
o2' c1' o1' 125.00(16)
o2' c1' c2' 124.67(16)
o1' c1' c2' 110.33(14)
o1' c17' H17A' 109.3(15)
o1' c17' H17B' 110.5(13)
H17A' c17' H17B' 108(2)
o1' c17' H17c' 106.4(15)
H17A' c17' H17c' 113(2)
H17B' c17' H17c' 109(2)
c10' c9' c8' 178.29(18)
c9' c10' c11' 173.68(19)
o4' c11' o3' 124.53(17)
o4' c11' c10' 122.99(18)
o3' c11' c10' 112.48(15)
o3' c18' H18A' 110.0(15)
o3' c18' H18B' 106.3(14)
H18A' c18' H18B' 108(2)
o3' c18' H18c' 110.7(13)
H18A' c18' H18c' 111(2)
H18B' c18' H18c' 110.7(19)
c3' c4' c5' 126.02(15)
c3' c4' c8' 126.29(15)
c5' c4' c8' 107.46(14)
c3' c4' Fe1' 131.10(12)
c5' c4' Fe1' 69.46(9)
c8' c4' Fe1' 69.00(9)
c9' c8' c7' 127.08(15)
c9' c8' c4' 125.92(15)
c7' c8' c4' 107.01(14)
c9' c8' Fe1' 126.34(12)
c7' c8' Fe1' 69.38(9)
c4' c8' Fe1' 69.36(9)
c6' c7' c8' 108.45(15)
c6' c7' Fe1' 70.10(10)
c8' c7' Fe1' 69.28(9)
c6' c7' H7' 126.2(14)
c8' c7' H7' 125.4(14)
Fe1' c7' H7' 126.2(14)
c7' c6' c5' 108.65(15)
c7' c6' Fe1' 69.45(10)
c5' c6' Fe1' 69.45(10)
c7' c6' H6' 123.3(14)
c5' c6' H6' 128.0(14)
Fe1' c6' H6' 124.3(13)
c6' c5' c4' 108.44(15)
c6' c5' Fe1' 69.93(10)
c4' c5' Fe1' 69.57(9)
c6' c5' H5' 126.8(12)
c4' c5' H5' 124.7(12)
Fe1' c5' H5' 126.3(11)
c13' c12' c16' 107.85(17)
c13' c12' Fe1' 69.90(11)
c16' c12' Fe1' 68.98(10)
c13' c12' H12' 124.7(13)
c16' c12' H12' 127.2(13)
Fe1' c12' H12' 122.7(13)
c12' c13' c14' 108.22(16)
c12' c13' Fe1' 69.71(11)
c14' c13' Fe1' 69.28(10)
c12' c13' H13' 126.2(15)
c14' c13' H13' 125.6(15)
Fe1' c13' H13' 126.8(15)
c13' c14' c15' 107.86(17)
c13' c14' Fe1' 70.07(10)
c15' c14' Fe1' 69.29(10)
c13' c14' H14' 127.2(14)
c15' c14' H14' 124.9(14)
Fe1' c14' H14' 124.7(13)
c16' c15' c14' 107.81(16)
c16' c15' Fe1' 69.54(10)
c14' c15' Fe1' 69.79(10)
c16' c15' H15' 128.5(14)
c14' c15' H15' 123.6(14)
Fe1' c15' H15' 122.6(14)
c15' c16' c12' 108.27(16)
c15' c16' Fe1' 69.69(10)
c12' c16' Fe1' 70.23(10)
c15' c16' H16' 127.5(14)
c12' c16' H16' 124.0(14)
Fe1' c16' H16' 121.1(14)

loop_
_geom_bond_atom_site_label_1
_geom_bond_atom_site_label_2
_geom_bond_distance
Fe1 c4 2.0183(16)
Fe1 c8 2.0342(16)
Fe1 c15 2.0354(18)
Fe1 c5 2.0394(17)
Fe1 c16 2.0405(18)
Fe1 c12 2.0446(18)
Fe1 c14 2.0494(18)
Fe1 c7 2.0527(16)
Fe1 c13 2.0569(18)
Fe1 c6 2.0579(18)
o1 c1 1.335(2)
o1 c17 1.451(2)
o2 c1 1.205(2)
o3 c11 1.329(2)
o3 c18 1.450(2)
o4 c11 1.204(2)
c3 c2 1.195(2)
c3 c4 1.418(2)
c2 c1 1.448(2)
c17 H17A 0.97(2)
c17 H17B 0.97(2)
c17 H17c 0.98(2)
c9 c10 1.199(2)
c9 c8 1.418(2)
c10 c11 1.446(2)
c18 H18A 0.97(3)
c18 H18B 0.91(3)
c18 H18c 0.96(2)
c4 c5 1.434(2)
c4 c8 1.455(2)
c8 c7 1.435(2)
c7 c6 1.414(2)
c7 H7 0.97(2)
c6 c5 1.419(2)
c6 H6 0.96(2)
c5 H5 1.00(2)
c12 c16 1.416(3)
c12 c13 1.416(3)
c12 H12 0.93(2)
c13 c14 1.410(3)
c13 H13 0.95(2)
c14 c15 1.414(3)
c14 H14 0.92(3)
c15 c16 1.419(3)
c15 H15 0.93(2)
c16 H16 0.96(3)
Fe1' c16' 2.0314(17)
Fe1' c15' 2.0333(17)
Fe1' c8' 2.0349(16)
Fe1' c7' 2.0362(17)
Fe1' c5' 2.0384(17)
Fe1' c4' 2.0398(16)
Fe1' c14' 2.0399(17)
Fe1' c6' 2.0448(17)
Fe1' c12' 2.0479(18)
Fe1' c13' 2.0504(18)
o1' c1' 1.334(2)
o1' c17' 1.449(2)
o2' c1' 1.201(2)
o3' c11' 1.334(2)
o3' c18' 1.454(2)
o4' c11' 1.204(2)
c3' c2' 1.195(2)
c3' c4' 1.421(2)
c2' c1' 1.446(2)
c17' H17A' 0.96(2)
c17' H17B' 1.00(2)
c17' H17c' 0.98(3)
c9' c10' 1.195(2)
c9' c8' 1.421(2)
c10' c11' 1.444(2)
c18' H18A' 0.95(3)
c18' H18B' 0.97(2)
c18' H18c' 0.96(2)
c4' c5' 1.427(2)
c4' c8' 1.449(2)
c8' c7' 1.437(2)
c7' c6' 1.411(3)
c7' H7' 0.90(2)
c6' c5' 1.417(3)
c6' H6' 0.91(2)
c5' H5' 0.96(2)
c12' c13' 1.415(3)
c12' c16' 1.422(3)
c12' H12' 0.95(2)
c13' c14' 1.421(3)
c13' H13' 0.88(2)
c14' c15' 1.424(2)
c14' H14' 0.94(2)
c15' c16' 1.416(3)
c15' H15' 0.90(2)
c16' H16' 0.91(2)
